data_7056493
loop_
_publ_author_name
'Arumugam, Shanmugapriya'
'Jain, Ruchi'
'Devaraj, Sabarinathan'
'Giriraj, Kalaiarasi'
'Dallemer, Frederic'
'Prabhakaran, Rathinasabapathi'

_publ_section_title
;
 Structurally different mono, bi and trinuclear Pd(II) complexes and their
 DNA/Protein interaction, DNA cleavage, anti-oxidant, anti-microbial and
 cytotoxicity studies
;
_journal_name_full 'New J. Chem.'
_journal_paper_doi 10.1039/C7NJ01556A
_journal_year 2017
_chemical_formula_moiety 'C30 H26 N6 O4 Pd S2'
_chemical_formula_sum 'C30 H26 N6 O4 Pd S2'
_chemical_formula_weight 705.09
_space_group_crystal_system monoclinic
_space_group_IT_number 14
_space_group_name_Hall '-P 2yn'
_space_group_name_H-M_alt 'P 1 21/n 1'
_atom_sites_solution_hydrogens geom
_audit_creation_date
;
'Thu Feb 05 13:24:30 2015'
;
_audit_creation_method
;
CrysAlisPro, Agilent Technologies,
Version 1.171.37.35 (release 13-08-2014 CrysAlis171 .NET)
(compiled Aug 13 2014,18:06:01)
;
_audit_update_record
;
2017-03-17 deposited with the CCDC.
2017-08-02 downloaded from the CCDC.
;
_cell_angle_alpha 90.0
_cell_angle_beta 96.126(2)
_cell_angle_gamma 90.0
_cell_formula_units_Z 4
_cell_length_a 10.5084(2)
_cell_length_b 17.0591(4)
_cell_length_c 16.5361(3)
_cell_measurement_reflns_used 13206
_cell_measurement_temperature 293(2)
_cell_measurement_theta_max 28.7340
_cell_measurement_theta_min 3.9080
_cell_volume 2947.40(10)
_computing_cell_refinement
;
CrysAlisPro, Agilent Technologies,
Version 1.171.37.35 (release 13-08-2014 CrysAlis171 .NET)
(compiled Aug 13 2014,18:06:01)
;
_computing_data_collection
;
CrysAlisPro, Agilent Technologies,
Version 1.171.37.35 (release 13-08-2014 CrysAlis171 .NET)
(compiled Aug 13 2014,18:06:01)
;
_computing_data_reduction
;
CrysAlisPro, Agilent Technologies,
Version 1.171.37.35 (release 13-08-2014 CrysAlis171 .NET)
(compiled Aug 13 2014,18:06:01)
;
_computing_molecular_graphics 'Olex2 (Dolomanov et al., 2009)'
_computing_publication_material 'Olex2 (Dolomanov et al., 2009)'
_computing_structure_refinement 'ShelXL (Sheldrick, 2008)'
_diffrn_ambient_temperature 293(2)
_diffrn_detector 'CCD plate'
_diffrn_detector_area_resol_mean 5.3048
_diffrn_detector_type AtlasS2
_diffrn_measured_fraction_theta_full 0.998
_diffrn_measured_fraction_theta_max 0.900
_diffrn_measurement_details
;
#__ type_ start__ end____ width___ exp.time_
  1 omega  -21.00   91.00   1.0000   10.0000
omega____ theta____ kappa____ phi______ frames
    -       12.2257   77.0000  -60.0000 112

#__ type_ start__ end____ width___ exp.time_
  2 omega  -21.00   91.00   1.0000   10.0000
omega____ theta____ kappa____ phi______ frames
    -       12.2257   77.0000 -150.0000 112

#__ type_ start__ end____ width___ exp.time_
  3 omega  -46.00   66.00   1.0000   10.0000
omega____ theta____ kappa____ phi______ frames
    -      -12.4600   77.0000  -30.0000 112

#__ type_ start__ end____ width___ exp.time_
  4 omega  -14.00   88.00   1.0000   10.0000
omega____ theta____ kappa____ phi______ frames
    -       12.2257   38.0000  120.0000 102

#__ type_ start__ end____ width___ exp.time_
  5 omega   34.00   59.00   1.0000   10.0000
omega____ theta____ kappa____ phi______ frames
    -       12.2257 -178.0000 -180.0000 25

#__ type_ start__ end____ width___ exp.time_
  6 omega  -20.00   54.00   1.0000   10.0000
omega____ theta____ kappa____ phi______ frames
    -       12.2257  -99.0000 -150.0000 74
;
_diffrn_measurement_device 'four-circle diffractometer'
_diffrn_measurement_device_type 'SuperNova, Dual, Cu at zero, AtlasS2'
_diffrn_measurement_method '\w scans'
_diffrn_orient_matrix_UB_11 -0.0197086000
_diffrn_orient_matrix_UB_12 0.0220570000
_diffrn_orient_matrix_UB_13 -0.0354902000
_diffrn_orient_matrix_UB_21 -0.0088705000
_diffrn_orient_matrix_UB_22 -0.0351871000
_diffrn_orient_matrix_UB_23 -0.0227519000
_diffrn_orient_matrix_UB_31 -0.0643669000
_diffrn_orient_matrix_UB_32 -0.0018964000
_diffrn_orient_matrix_UB_33 0.0091527000
_diffrn_radiation_monochromator mirror
_diffrn_radiation_probe x-ray
_diffrn_radiation_type MoK\a
_diffrn_radiation_wavelength 0.71073
_diffrn_reflns_av_R_equivalents 0.0377
_diffrn_reflns_av_unetI/netI 0.0524
_diffrn_reflns_Laue_measured_fraction_full 0.998
_diffrn_reflns_Laue_measured_fraction_max 0.900
_diffrn_reflns_limit_h_max 14
_diffrn_reflns_limit_h_min -14
_diffrn_reflns_limit_k_max 23
_diffrn_reflns_limit_k_min -23
_diffrn_reflns_limit_l_max 22
_diffrn_reflns_limit_l_min -22
_diffrn_reflns_number 40453
_diffrn_reflns_point_group_measured_fraction_full 0.998
_diffrn_reflns_point_group_measured_fraction_max 0.900
_diffrn_reflns_theta_full 25.242
_diffrn_reflns_theta_max 29.720
_diffrn_reflns_theta_min 3.400
_diffrn_source 'SuperNova (Mo) X-ray Source'
_exptl_absorpt_coefficient_mu 0.819
_exptl_absorpt_correction_T_max 1.00000
_exptl_absorpt_correction_T_min 0.80424
_exptl_absorpt_correction_type multi-scan
_exptl_absorpt_process_details
;
CrysAlisPro, Agilent Technologies,
Version 1.171.37.35 (release 13-08-2014 CrysAlis171 .NET)
(compiled Aug 13 2014,18:06:01)
Empirical absorption correction using spherical harmonics,
 implemented in SCALE3 ABSPACK scaling algorithm.
;
_exptl_crystal_colour red
_exptl_crystal_colour_primary red
_exptl_crystal_density_diffrn 1.589
_exptl_crystal_F_000 1432
_exptl_crystal_size_max 0.17
_exptl_crystal_size_mid 0.08
_exptl_crystal_size_min 0.08
_refine_diff_density_max 0.372
_refine_diff_density_min -0.353
_refine_diff_density_rms 0.061
_refine_ls_extinction_method none
_refine_ls_goodness_of_fit_ref 1.047
_refine_ls_hydrogen_treatment constr
_refine_ls_matrix_type full
_refine_ls_number_parameters 391
_refine_ls_number_reflns 7536
_refine_ls_number_restraints 0
_refine_ls_restrained_S_all 1.047
_refine_ls_R_factor_all 0.0542
_refine_ls_R_factor_gt 0.0351
_refine_ls_shift/su_max 0.000
_refine_ls_shift/su_mean 0.000
_refine_ls_structure_factor_coef Fsqd
_refine_ls_weighting_details 'w=1/[\s^2^(Fo^2^)+(0.0302P)^2^+1.2795P] where P=(Fo^2^+2Fc^2^)/3'
_refine_ls_weighting_scheme calc
_refine_ls_wR_factor_gt 0.0715
_refine_ls_wR_factor_ref 0.0797
_reflns_Friedel_coverage 0.000
_reflns_number_gt 5823
_reflns_number_total 7536
_reflns_threshold_expression 'I > 2\s(I)'
_cod_data_source_file c7nj01556a2.cif
_cod_data_source_block apl16de
_cod_original_cell_volume 2947.39(11)
_cod_database_code 7056493
_shelxl_version_number 2014/6
_shelx_space_group_comment
;
The symmetry employed for this shelxl refinement is uniquely defined
by the following loop, which should always be used as a source of
symmetry information in preference to the above space-group names.
They are only intended as comments.
;
_reflns_odcompleteness_completeness 99.73
_reflns_odcompleteness_iscentric 1
_reflns_odcompleteness_theta 26.32
_olex2_refinement_description
;
1. Fixed Uiso
 At 1.2 times of:
  All C(H) groups, All N(H) groups
 At 1.5 times of:
  All C(H,H,H) groups, All O(H) groups
2.a Aromatic/amide H refined with riding coordinates:
 N3(H3A), N4(H4), C1(H1), C3(H3B), C4(H4A), C5(H5), C10(H10), C11(H11),
 C12(H12), C13(H13), C14(H14), C19(H19), C20(H20), C21(H21), C25(H25), C26(H26),
  C27(H27), C28(H28), C29(H29)
2.b Idealised Me refined as rotating group:
 C15(H15A,H15B,H15C), C30(H30A,H30B,H30C)
2.c Idealised tetrahedral OH refined as rotating group:
 O3(H3)
;
_olex2_submission_special_instructions 'No special instructions were received'

loop_
_space_group_symop_id
_space_group_symop_operation_xyz
1 'x, y, z'
2 '-x+1/2, y+1/2, -z+1/2'
3 '-x, -y, -z'
4 'x-1/2, -y-1/2, z-1/2'

loop_
_atom_site_label
_atom_site_type_symbol
_atom_site_fract_x
_atom_site_fract_y
_atom_site_fract_z
_atom_site_U_iso_or_equiv
_atom_site_adp_type
_atom_site_occupancy
_atom_site_site_symmetry_order
_atom_site_calc_flag
_atom_site_refinement_flags_posn
Pd1 Pd 0.43438(2) 0.54498(2) 0.86079(2) 0.03723(7) Uani 1 1 d .
S1 S 0.24817(6) 0.53671(4) 0.91385(4) 0.04768(15) Uani 1 1 d .
S2 S 0.33068(6) 0.48173(5) 0.74851(4) 0.05585(18) Uani 1 1 d .
O1 O 0.60587(15) 0.55820(10) 0.81587(10) 0.0451(4) Uani 1 1 d .
O2 O 0.80077(16) 0.56147(11) 0.73670(11) 0.0531(4) Uani 1 1 d .
O3 O 0.76305(15) 0.38734(12) 0.52065(11) 0.0544(5) Uani 1 1 d .
H3 H 0.7433 0.4118 0.5601 0.082 Uiso 1 1 calc GR
O4 O 0.79924(17) 0.31681(13) 0.38756(12) 0.0673(6) Uani 1 1 d .
N1 N 0.49743(19) 0.59567(11) 0.96594(11) 0.0404(4) Uani 1 1 d .
N2 N 0.4179(2) 0.60376(12) 1.02832(12) 0.0460(5) Uani 1 1 d .
N3 N 0.2117(2) 0.58186(13) 1.06124(13) 0.0544(5) Uani 1 1 d .
H3A H 0.1409 0.5588 1.0445 0.065 Uiso 1 1 calc R
N4 N 0.55681(18) 0.48450(12) 0.67921(12) 0.0423(4) Uani 1 1 d .
H4 H 0.5986 0.5116 0.7170 0.051 Uiso 1 1 calc R
N5 N 0.60799(19) 0.45752(11) 0.61217(12) 0.0410(4) Uani 1 1 d .
N6 N 0.40649(16) 0.42187(11) 0.60960(11) 0.0363(4) Uani 1 1 d .
C1 C 0.6127(2) 0.62162(13) 0.98420(14) 0.0447(6) Uani 1 1 d .
H1 H 0.6306 0.6428 1.0360 0.054 Uiso 1 1 calc R
C2 C 0.7157(2) 0.62171(13) 0.93435(14) 0.0425(5) Uani 1 1 d .
C3 C 0.8340(3) 0.65342(15) 0.96908(17) 0.0535(7) Uani 1 1 d .
H3B H 0.8396 0.6743 1.0213 0.064 Uiso 1 1 calc R
C4 C 0.9389(3) 0.65399(17) 0.92797(18) 0.0587(7) Uani 1 1 d .
H4A H 1.0156 0.6747 0.9522 0.070 Uiso 1 1 calc R
C5 C 0.9322(2) 0.62362(15) 0.84946(17) 0.0528(6) Uani 1 1 d .
H5 H 1.0043 0.6240 0.8215 0.063 Uiso 1 1 calc R
C6 C 0.8192(2) 0.59305(14) 0.81322(15) 0.0443(5) Uani 1 1 d .
C7 C 0.7077(2) 0.59048(13) 0.85502(14) 0.0402(5) Uani 1 1 d .
C8 C 0.3031(2) 0.57824(14) 1.00829(14) 0.0453(6) Uani 1 1 d .
C9 C 0.2139(3) 0.61704(15) 1.13861(15) 0.0552(7) Uani 1 1 d .
C10 C 0.3175(3) 0.65694(18) 1.17631(17) 0.0677(8) Uani 1 1 d .
H10 H 0.3929 0.6607 1.1518 0.081 Uiso 1 1 calc R
C11 C 0.3078(4) 0.6915(2) 1.25142(19) 0.0807(10) Uani 1 1 d .
H11 H 0.3773 0.7190 1.2767 0.097 Uiso 1 1 calc R
C12 C 0.1977(5) 0.6861(2) 1.28933(19) 0.0914(13) Uani 1 1 d .
H12 H 0.1924 0.7099 1.3395 0.110 Uiso 1 1 calc R
C13 C 0.0960(4) 0.6448(2) 1.2518(2) 0.0864(12) Uani 1 1 d .
H13 H 0.0218 0.6399 1.2774 0.104 Uiso 1 1 calc R
C14 C 0.1017(3) 0.61036(17) 1.17605(18) 0.0698(9) Uani 1 1 d .
H14 H 0.0317 0.5832 1.1508 0.084 Uiso 1 1 calc R
C15 C 0.9035(3) 0.5629(2) 0.6881(2) 0.0767(9) Uani 1 1 d .
H15A H 0.8781 0.5374 0.6371 0.115 Uiso 1 1 calc GR
H15B H 0.9757 0.5359 0.7158 0.115 Uiso 1 1 calc GR
H15C H 0.9266 0.6162 0.6784 0.115 Uiso 1 1 calc GR
C16 C 0.4358(2) 0.46421(13) 0.67949(14) 0.0386(5) Uani 1 1 d .
C17 C 0.5156(2) 0.41922(13) 0.56974(13) 0.0353(5) Uani 1 1 d .
C18 C 0.5316(2) 0.38006(12) 0.49278(13) 0.0353(5) Uani 1 1 d .
C19 C 0.4275(2) 0.35640(15) 0.43769(15) 0.0467(6) Uani 1 1 d .
H19 H 0.3444 0.3648 0.4503 0.056 Uiso 1 1 calc R
C20 C 0.4473(2) 0.32114(16) 0.36558(15) 0.0525(6) Uani 1 1 d .
H20 H 0.3775 0.3064 0.3294 0.063 Uiso 1 1 calc R
C21 C 0.5705(2) 0.30729(15) 0.34634(15) 0.0498(6) Uani 1 1 d .
H21 H 0.5830 0.2830 0.2975 0.060 Uiso 1 1 calc R
C22 C 0.6741(2) 0.32933(14) 0.39916(15) 0.0444(5) Uani 1 1 d .
C23 C 0.6556(2) 0.36669(13) 0.47258(14) 0.0382(5) Uani 1 1 d .
C24 C 0.2850(2) 0.38315(13) 0.59039(13) 0.0359(5) Uani 1 1 d .
C25 C 0.1822(2) 0.42515(15) 0.55623(16) 0.0475(6) Uani 1 1 d .
H25 H 0.1896 0.4785 0.5464 0.057 Uiso 1 1 calc R
C26 C 0.0668(2) 0.38692(17) 0.53657(18) 0.0591(7) Uani 1 1 d .
H26 H -0.0037 0.4144 0.5125 0.071 Uiso 1 1 calc R
C27 C 0.0567(3) 0.30866(18) 0.55258(18) 0.0609(8) Uani 1 1 d .
H27 H -0.0207 0.2831 0.5387 0.073 Uiso 1 1 calc R
C28 C 0.1596(3) 0.26742(16) 0.58892(18) 0.0606(7) Uani 1 1 d .
H28 H 0.1513 0.2145 0.6006 0.073 Uiso 1 1 calc R
C29 C 0.2756(2) 0.30485(14) 0.60807(15) 0.0477(6) Uani 1 1 d .
H29 H 0.3460 0.2775 0.6325 0.057 Uiso 1 1 calc R
C30 C 0.8229(3) 0.2781(2) 0.3143(2) 0.0851(11) Uani 1 1 d .
H30A H 0.7892 0.3091 0.2685 0.128 Uiso 1 1 calc GR
H30B H 0.7820 0.2277 0.3119 0.128 Uiso 1 1 calc GR
H30C H 0.9134 0.2715 0.3133 0.128 Uiso 1 1 calc GR

loop_
_atom_site_aniso_label
_atom_site_aniso_U_11
_atom_site_aniso_U_22
_atom_site_aniso_U_33
_atom_site_aniso_U_23
_atom_site_aniso_U_13
_atom_site_aniso_U_12
Pd1 0.03833(11) 0.03846(10) 0.03473(10) -0.00350(7) 0.00313(7) 0.00193(7)
S1 0.0432(3) 0.0598(4) 0.0407(3) -0.0074(3) 0.0076(3) 0.0009(3)
S2 0.0415(3) 0.0806(5) 0.0468(4) -0.0232(3) 0.0115(3) -0.0138(3)
O1 0.0380(9) 0.0591(10) 0.0378(9) -0.0115(7) 0.0020(7) -0.0100(8)
O2 0.0430(9) 0.0677(11) 0.0491(10) -0.0077(9) 0.0076(8) -0.0089(8)
O3 0.0328(8) 0.0824(13) 0.0482(10) -0.0146(9) 0.0052(8) -0.0079(9)
O4 0.0453(10) 0.1017(16) 0.0575(12) -0.0221(11) 0.0180(9) -0.0006(10)
N1 0.0481(11) 0.0362(10) 0.0365(10) -0.0020(8) 0.0032(9) 0.0089(9)
N2 0.0521(12) 0.0474(11) 0.0384(10) -0.0055(9) 0.0053(9) 0.0088(10)
N3 0.0571(13) 0.0618(13) 0.0466(12) -0.0078(10) 0.0158(10) 0.0032(11)
N4 0.0395(10) 0.0498(11) 0.0373(10) -0.0112(9) 0.0025(8) -0.0086(9)
N5 0.0377(10) 0.0476(11) 0.0374(10) -0.0081(9) 0.0027(8) -0.0057(9)
N6 0.0324(9) 0.0404(10) 0.0363(10) -0.0057(8) 0.0041(8) -0.0034(8)
C1 0.0544(15) 0.0387(12) 0.0388(12) -0.0072(10) -0.0045(11) 0.0048(11)
C2 0.0450(13) 0.0372(12) 0.0439(13) -0.0028(10) -0.0014(11) 0.0023(10)
C3 0.0553(16) 0.0509(15) 0.0511(15) -0.0083(12) -0.0095(13) -0.0059(12)
C4 0.0466(15) 0.0639(17) 0.0622(17) -0.0042(14) -0.0109(14) -0.0126(13)
C5 0.0410(13) 0.0575(16) 0.0586(16) 0.0051(13) -0.0011(12) -0.0054(12)
C6 0.0432(13) 0.0418(13) 0.0466(13) 0.0011(11) -0.0018(11) -0.0017(11)
C7 0.0412(12) 0.0341(11) 0.0441(13) 0.0004(10) -0.0011(10) 0.0001(10)
C8 0.0569(15) 0.0426(13) 0.0373(12) 0.0020(10) 0.0091(11) 0.0131(12)
C9 0.0800(19) 0.0482(14) 0.0398(13) 0.0058(11) 0.0171(14) 0.0189(14)
C10 0.091(2) 0.0663(18) 0.0454(15) -0.0062(14) 0.0042(16) 0.0190(17)
C11 0.121(3) 0.072(2) 0.0471(17) -0.0085(15) 0.0007(19) 0.025(2)
C12 0.171(4) 0.066(2) 0.0393(16) 0.0041(15) 0.023(2) 0.049(3)
C13 0.143(4) 0.065(2) 0.060(2) 0.0139(17) 0.052(2) 0.038(2)
C14 0.102(2) 0.0564(17) 0.0566(17) 0.0048(14) 0.0331(17) 0.0150(17)
C15 0.0629(19) 0.106(3) 0.0643(19) -0.0141(18) 0.0226(16) -0.0245(18)
C16 0.0365(12) 0.0415(12) 0.0374(12) -0.0036(9) 0.0022(10) -0.0047(10)
C17 0.0327(11) 0.0363(11) 0.0368(11) 0.0006(9) 0.0031(9) -0.0005(9)
C18 0.0347(11) 0.0350(11) 0.0360(11) -0.0012(9) 0.0028(9) -0.0015(9)
C19 0.0348(12) 0.0601(15) 0.0447(13) -0.0091(12) 0.0015(10) 0.0016(11)
C20 0.0476(15) 0.0650(17) 0.0431(14) -0.0153(12) -0.0030(12) -0.0052(12)
C21 0.0549(15) 0.0538(15) 0.0417(13) -0.0112(11) 0.0101(12) -0.0037(12)
C22 0.0405(13) 0.0501(14) 0.0441(13) -0.0017(11) 0.0123(11) -0.0022(11)
C23 0.0354(11) 0.0406(12) 0.0387(12) 0.0010(10) 0.0043(10) -0.0046(10)
C24 0.0316(11) 0.0414(12) 0.0352(11) -0.0056(9) 0.0058(9) -0.0042(9)
C25 0.0373(13) 0.0456(13) 0.0594(16) 0.0040(12) 0.0046(11) -0.0014(11)
C26 0.0330(13) 0.0734(19) 0.0700(18) -0.0012(15) 0.0016(12) -0.0004(13)
C27 0.0432(15) 0.0736(19) 0.0663(18) -0.0162(15) 0.0082(13) -0.0235(14)
C28 0.0671(18) 0.0451(14) 0.0705(18) -0.0087(13) 0.0115(15) -0.0184(14)
C29 0.0514(15) 0.0410(13) 0.0502(14) -0.0031(11) 0.0027(12) -0.0013(11)
C30 0.0642(19) 0.115(3) 0.082(2) -0.036(2) 0.0356(18) -0.0031(19)

loop_
_atom_type_symbol
_atom_type_description
_atom_type_scat_dispersion_real
_atom_type_scat_dispersion_imag
_atom_type_scat_source
C C 0.0033 0.0016 'International Tables Vol C Tables 4.2.6.8 and 6.1.1.4'
H H 0.0000 0.0000 'International Tables Vol C Tables 4.2.6.8 and 6.1.1.4'
N N 0.0061 0.0033 'International Tables Vol C Tables 4.2.6.8 and 6.1.1.4'
O O 0.0106 0.0060 'International Tables Vol C Tables 4.2.6.8 and 6.1.1.4'
Pd Pd -0.9988 1.0072 'International Tables Vol C Tables 4.2.6.8 and 6.1.1.4'
S S 0.1246 0.1234 'International Tables Vol C Tables 4.2.6.8 and 6.1.1.4'

loop_
_geom_angle_atom_site_label_1
_geom_angle_atom_site_label_2
_geom_angle_atom_site_label_3
_geom_angle
S1 Pd1 S2 85.90(2)
O1 Pd1 S1 176.81(5)
O1 Pd1 S2 96.80(5)
N1 Pd1 S1 84.73(6)
N1 Pd1 S2 170.54(6)
N1 Pd1 O1 92.61(7)
C8 S1 Pd1 96.07(9)
C16 S2 Pd1 109.66(8)
C7 O1 Pd1 125.07(15)
C6 O2 C15 118.5(2)
C23 O3 H3 109.5
C22 O4 C30 116.7(2)
N2 N1 Pd1 121.08(15)
C1 N1 Pd1 124.60(16)
C1 N1 N2 114.29(19)
C8 N2 N1 113.08(19)
C8 N3 H3A 114.6
C8 N3 C9 130.9(2)
C9 N3 H3A 114.6
N5 N4 H4 123.9
C16 N4 H4 123.9
C16 N4 N5 112.25(18)
C17 N5 N4 105.65(18)
C16 N6 C17 107.21(17)
C16 N6 C24 122.79(18)
C17 N6 C24 129.75(18)
N1 C1 H1 116.1
N1 C1 C2 127.8(2)
C2 C1 H1 116.1
C3 C2 C1 116.8(2)
C7 C2 C1 124.2(2)
C7 C2 C3 118.9(2)
C2 C3 H3B 119.2
C4 C3 C2 121.6(2)
C4 C3 H3B 119.2
C3 C4 H4A 120.0
C3 C4 C5 120.1(2)
C5 C4 H4A 120.0
C4 C5 H5 119.9
C6 C5 C4 120.2(3)
C6 C5 H5 119.9
O2 C6 C5 125.6(2)
O2 C6 C7 113.2(2)
C5 C6 C7 121.2(2)
O1 C7 C2 125.6(2)
O1 C7 C6 116.4(2)
C2 C7 C6 118.0(2)
N2 C8 S1 124.97(19)
N2 C8 N3 121.4(2)
N3 C8 S1 113.6(2)
C10 C9 N3 123.8(3)
C10 C9 C14 120.3(3)
C14 C9 N3 115.8(3)
C9 C10 H10 120.5
C9 C10 C11 119.0(3)
C11 C10 H10 120.5
C10 C11 H11 119.2
C12 C11 C10 121.6(4)
C12 C11 H11 119.2
C11 C12 H12 120.6
C13 C12 C11 118.7(3)
C13 C12 H12 120.6
C12 C13 H13 119.4
C12 C13 C14 121.2(4)
C14 C13 H13 119.4
C9 C14 H14 120.5
C13 C14 C9 119.0(4)
C13 C14 H14 120.5
O2 C15 H15A 109.5
O2 C15 H15B 109.5
O2 C15 H15C 109.5
H15A C15 H15B 109.5
H15A C15 H15C 109.5
H15B C15 H15C 109.5
N4 C16 S2 130.79(18)
N4 C16 N6 105.42(19)
N6 C16 S2 123.77(17)
N5 C17 N6 109.46(19)
N5 C17 C18 123.1(2)
N6 C17 C18 127.44(19)
C19 C18 C17 122.7(2)
C23 C18 C17 118.63(19)
C23 C18 C19 118.6(2)
C18 C19 H19 119.7
C20 C19 C18 120.7(2)
C20 C19 H19 119.7
C19 C20 H20 119.8
C19 C20 C21 120.4(2)
C21 C20 H20 119.8
C20 C21 H21 119.9
C22 C21 C20 120.3(2)
C22 C21 H21 119.9
O4 C22 C21 125.3(2)
O4 C22 C23 114.6(2)
C21 C22 C23 120.1(2)
O3 C23 C18 123.8(2)
O3 C23 C22 116.2(2)
C18 C23 C22 120.0(2)
C25 C24 N6 119.5(2)
C25 C24 C29 121.7(2)
C29 C24 N6 118.7(2)
C24 C25 H25 120.5
C24 C25 C26 118.9(2)
C26 C25 H25 120.5
C25 C26 H26 120.0
C27 C26 C25 119.9(3)
C27 C26 H26 120.0
C26 C27 H27 119.6
C26 C27 C28 120.7(2)
C28 C27 H27 119.6
C27 C28 H28 120.1
C27 C28 C29 119.8(3)
C29 C28 H28 120.1
C24 C29 C28 118.9(2)
C24 C29 H29 120.6
C28 C29 H29 120.6
O4 C30 H30A 109.5
O4 C30 H30B 109.5
O4 C30 H30C 109.5
H30A C30 H30B 109.5
H30A C30 H30C 109.5
H30B C30 H30C 109.5

loop_
_geom_bond_atom_site_label_1
_geom_bond_atom_site_label_2
_geom_bond_distance
Pd1 S1 2.2327(7)
Pd1 S2 2.3167(6)
Pd1 O1 2.0337(16)
Pd1 N1 1.9911(18)
S1 C8 1.755(3)
S2 C16 1.698(2)
O1 C7 1.311(3)
O2 C6 1.370(3)
O2 C15 1.414(3)
O3 H3 0.8200
O3 C23 1.356(3)
O4 C22 1.366(3)
O4 C30 1.424(3)
N1 N2 1.402(3)
N1 C1 1.295(3)
N2 C8 1.292(3)
N3 H3A 0.8600
N3 C8 1.368(3)
N3 C9 1.411(3)
N4 H4 0.8600
N4 N5 1.363(3)
N4 C16 1.318(3)
N5 C17 1.310(3)
N6 C16 1.370(3)
N6 C17 1.383(3)
N6 C24 1.442(3)
C1 H1 0.9300
C1 C2 1.429(3)
C2 C3 1.419(3)
C2 C7 1.410(3)
C3 H3B 0.9300
C3 C4 1.356(4)
C4 H4A 0.9300
C4 C5 1.392(4)
C5 H5 0.9300
C5 C6 1.374(3)
C6 C7 1.423(3)
C9 C10 1.376(4)
C9 C14 1.393(4)
C10 H10 0.9300
C10 C11 1.389(4)
C11 H11 0.9300
C11 C12 1.376(5)
C12 H12 0.9300
C12 C13 1.372(5)
C13 H13 0.9300
C13 C14 1.390(4)
C14 H14 0.9300
C15 H15A 0.9600
C15 H15B 0.9600
C15 H15C 0.9600
C17 C18 1.463(3)
C18 C19 1.406(3)
C18 C23 1.398(3)
C19 H19 0.9300
C19 C20 1.371(3)
C20 H20 0.9300
C20 C21 1.386(3)
C21 H21 0.9300
C21 C22 1.374(3)
C22 C23 1.403(3)
C24 C25 1.367(3)
C24 C29 1.373(3)
C25 H25 0.9300
C25 C26 1.385(3)
C26 H26 0.9300
C26 C27 1.367(4)
C27 H27 0.9300
C27 C28 1.374(4)
C28 H28 0.9300
C28 C29 1.382(4)
C29 H29 0.9300
C30 H30A 0.9600
C30 H30B 0.9600
C30 H30C 0.9600
